data_1531478
loop_
_publ_author_name
'Guo, Y.-Q.'
'Roy, S.'
'Ali, N.'

_publ_section_title
;
 Effect of nitrogen incorporation in La2/3 Ca1/3 Mn O3
;
_journal_name_full 'Journal of Physics: Condensed Matter'
_journal_page_first 181
_journal_page_last 191
_journal_volume 14
_journal_year 2002
_chemical_formula_sum 'Ca0.333 La0.667 Mn O3'
_chemical_name_systematic '(La0.667 Ca0.333) Mn O3'
_space_group_IT_number 62
_symmetry_space_group_name_Hall '-P 2c 2ab'
_symmetry_space_group_name_H-M 'P b n m'
_cell_angle_alpha 90
_cell_angle_beta 90
_cell_angle_gamma 90
_cell_formula_units_Z 4
_cell_length_a 5.474
_cell_length_b 5.459
_cell_length_c 7.715
_cell_volume 230.544
_citation_journal_id_ASTM JCOMEL
_cod_data_source_file Guo_JCOMEL_2002_600.cif
_cod_data_source_block Ca0.333La0.667Mn1O3
_cod_original_sg_symbol_Hall '-P 2ac 2n (z,x,y)'
_cod_original_formula_sum 'Ca0.333 La0.667 Mn1 O3'
_cod_database_code 1531478

loop_
_symmetry_equiv_pos_as_xyz
x,y,z
x+1/2,-y+1/2,-z
-x+1/2,y+1/2,-z+1/2
-x,-y,z+1/2
-x,-y,-z
-x-1/2,y-1/2,z
x-1/2,-y-1/2,z-1/2
x,y,-z-1/2

loop_
_atom_site_label
_atom_site_type_symbol
_atom_site_fract_x
_atom_site_fract_y
_atom_site_fract_z
_atom_site_occupancy
_atom_site_U_iso_or_equiv
Mn1 Mn+3 0 0 0 1 0.0
La1 La+3 0.486 0.0223 0.25 0.667 0.0
O2 O-2 0.2031 0.2807 0.0146 1 0.0
O1 O-2 0.5326 0.4984 0.25 1 0.0
Ca1 Ca+2 0.486 0.0223 0.25 0.333 0.0
